data_4026329
loop_
_publ_author_name
'Lev Kuno'
'Silvio E. Biali'

_publ_section_title
;
 Calix[4]arenes with Two Different Chemical Modifications at the Bridges
;
_journal_name_full 'Journal of Organic Chemistry'
_journal_page_first 3664
_journal_page_last 3675
_journal_paper_doi 10.1021/jo200580m
_journal_volume 76
_journal_year 2011
_chemical_formula_moiety 'C64 H76 O6'
_chemical_formula_sum 'C64 H76 O6'
_chemical_formula_weight 941.25
_chemical_name_systematic
;
 ?
;
_space_group_IT_number 15
_symmetry_cell_setting monoclinic
_symmetry_space_group_name_Hall '-C 2yc'
_symmetry_space_group_name_H-M 'C 1 2/c 1'
_atom_sites_solution_hydrogens geom
_atom_sites_solution_primary direct
_atom_sites_solution_secondary difmap
_audit_creation_method SHELXL-97
_cell_angle_alpha 90.00
_cell_angle_beta 96.792(2)
_cell_angle_gamma 90.00
_cell_formula_units_Z 4
_cell_length_a 9.9296(11)
_cell_length_b 20.074(2)
_cell_length_c 28.271(3)
_cell_measurement_temperature 173(1)
_cell_volume 5595.6(10)
_computing_cell_refinement 'Bruker SMART'
_computing_data_collection 'Bruker SMART'
_computing_data_reduction 'Bruker SAINT'
_computing_molecular_graphics 'Bruker SHELXTL'
_computing_publication_material 'Bruker SHELXTL'
_computing_structure_refinement 'SHELXL-97 (Sheldrick, 1997)'
_computing_structure_solution 'SHELXS-97 (Sheldrick, 1990)'
_diffrn_ambient_temperature 173(1)
_diffrn_measured_fraction_theta_full 0.987
_diffrn_measured_fraction_theta_max 0.987
_diffrn_measurement_device_type 'CCD area detector'
_diffrn_measurement_method 'phi and omega scans'
_diffrn_radiation_monochromator graphite
_diffrn_radiation_source 'fine-focus sealed tube'
_diffrn_radiation_type MoK\a
_diffrn_radiation_wavelength 0.71073
_diffrn_reflns_av_R_equivalents 0.0343
_diffrn_reflns_av_sigmaI/netI 0.0304
_diffrn_reflns_limit_h_max 13
_diffrn_reflns_limit_h_min -13
_diffrn_reflns_limit_k_max 26
_diffrn_reflns_limit_k_min -26
_diffrn_reflns_limit_l_max 37
_diffrn_reflns_limit_l_min -37
_diffrn_reflns_number 31758
_diffrn_reflns_theta_full 28.02
_diffrn_reflns_theta_max 28.02
_diffrn_reflns_theta_min 2.30
_exptl_absorpt_coefficient_mu 0.070
_exptl_absorpt_correction_type none
_exptl_crystal_colour colorless
_exptl_crystal_density_diffrn 1.117
_exptl_crystal_description shapeless
_exptl_crystal_F_000 2032
_exptl_crystal_size_max 0.39
_exptl_crystal_size_mid 0.35
_exptl_crystal_size_min 0.14
_refine_diff_density_max 0.356
_refine_diff_density_min -0.237
_refine_diff_density_rms 0.052
_refine_ls_extinction_method none
_refine_ls_goodness_of_fit_ref 1.146
_refine_ls_hydrogen_treatment constr
_refine_ls_matrix_type full
_refine_ls_number_parameters 328
_refine_ls_number_reflns 6692
_refine_ls_number_restraints 0
_refine_ls_restrained_S_all 1.146
_refine_ls_R_factor_all 0.0817
_refine_ls_R_factor_gt 0.0681
_refine_ls_shift/su_max 0.002
_refine_ls_shift/su_mean 0.000
_refine_ls_structure_factor_coef Fsqd
_refine_ls_weighting_details 'calc w=1/[\s^2^(Fo^2^)+(0.0735P)^2^+3.5656P] where P=(Fo^2^+2Fc^2^)/3'
_refine_ls_weighting_scheme calc
_refine_ls_wR_factor_gt 0.1557
_refine_ls_wR_factor_ref 0.1632
_reflns_number_gt 5571
_reflns_number_total 6692
_reflns_threshold_expression >2sigma(I)
_cod_data_source_file jo200580m_si_005.cif
_cod_data_source_block lev101m
_cod_original_cell_volume 5595.8(11)
_cod_database_code 4026329

loop_
_symmetry_equiv_pos_as_xyz
'x, y, z'
'-x, y, -z+1/2'
'x+1/2, y+1/2, z'
'-x+1/2, y+1/2, -z+1/2'
'-x, -y, -z'
'x, -y, z-1/2'
'-x+1/2, -y+1/2, -z'
'x+1/2, -y+1/2, z-1/2'

loop_
_atom_site_label
_atom_site_type_symbol
_atom_site_fract_x
_atom_site_fract_y
_atom_site_fract_z
_atom_site_U_iso_or_equiv
_atom_site_adp_type
_atom_site_occupancy
_atom_site_symmetry_multiplicity
_atom_site_calc_flag
_atom_site_refinement_flags
C1 C 0.40307(16) 0.50096(8) 0.19702(5) 0.0249(3) Uani 1 1 d .
C2 C 0.47666(16) 0.55998(8) 0.20347(5) 0.0240(3) Uani 1 1 d .
C3 C 0.53442(16) 0.58749(8) 0.16502(5) 0.0234(3) Uani 1 1 d .
H3 H 0.5834 0.6281 0.1695 0.028 Uiso 1 1 calc R
C4 C 0.52228(15) 0.55734(8) 0.12057(5) 0.0222(3) Uani 1 1 d .
C5 C 0.44479(15) 0.49907(8) 0.11516(5) 0.0234(3) Uani 1 1 d .
H5 H 0.4314 0.4785 0.0847 0.028 Uiso 1 1 calc R
C6 C 0.38643(15) 0.46992(8) 0.15246(5) 0.0229(3) Uani 1 1 d .
C7 C 0.31311(15) 0.40297(8) 0.14698(6) 0.0240(3) Uani 1 1 d .
H7 H 0.2512 0.4011 0.1724 0.029 Uiso 1 1 calc R
C8 C 0.40365(16) 0.30245(8) 0.19452(6) 0.0246(3) Uani 1 1 d .
C9 C 0.41719(15) 0.34762(8) 0.15795(5) 0.0236(3) Uani 1 1 d .
C10 C 0.53194(16) 0.34217(8) 0.13420(6) 0.0276(3) Uani 1 1 d .
H10 H 0.5444 0.3741 0.1103 0.033 Uiso 1 1 calc R
C11 C 0.62948(16) 0.29244(8) 0.14363(6) 0.0273(3) Uani 1 1 d .
C12 C 0.60935(17) 0.24653(8) 0.17905(6) 0.0291(4) Uani 1 1 d .
H12 H 0.6710 0.2105 0.1852 0.035 Uiso 1 1 calc R
C13 C 0.50029(17) 0.25254(8) 0.20551(6) 0.0265(3) Uani 1 1 d .
C14 C 0.5000 0.21155(11) 0.2500 0.0295(5) Uani 1 2 d S
C15 C 0.5000 0.59677(11) 0.2500 0.0253(5) Uani 1 2 d S
C16 C 0.2344(2) 0.50186(15) 0.25070(8) 0.0602(7) Uani 1 1 d .
H16A H 0.2406 0.5502 0.2466 0.090 Uiso 1 1 calc R
H16B H 0.2322 0.4915 0.2845 0.090 Uiso 1 1 calc R
H16C H 0.1515 0.4853 0.2322 0.090 Uiso 1 1 calc R
C17 C 0.59381(17) 0.58363(8) 0.07893(6) 0.0274(3) Uani 1 1 d .
C18 C 0.6843(2) 0.64364(9) 0.09305(7) 0.0376(4) Uani 1 1 d .
H18A H 0.7287 0.6581 0.0656 0.056 Uiso 1 1 calc R
H18B H 0.7533 0.6312 0.1192 0.056 Uiso 1 1 calc R
H18C H 0.6289 0.6801 0.1033 0.056 Uiso 1 1 calc R
C19 C 0.4881(2) 0.60356(11) 0.03734(6) 0.0420(5) Uani 1 1 d .
H19A H 0.4333 0.6406 0.0471 0.063 Uiso 1 1 calc R
H19B H 0.4292 0.5654 0.0281 0.063 Uiso 1 1 calc R
H19C H 0.5344 0.6174 0.0102 0.063 Uiso 1 1 calc R
C20 C 0.6840(2) 0.52794(10) 0.06233(7) 0.0413(5) Uani 1 1 d .
H20A H 0.7315 0.5444 0.0362 0.062 Uiso 1 1 calc R
H20B H 0.6274 0.4897 0.0513 0.062 Uiso 1 1 calc R
H20C H 0.7505 0.5142 0.0889 0.062 Uiso 1 1 calc R
C21 C 0.22371(16) 0.39463(8) 0.09936(6) 0.0269(3) Uani 1 1 d .
C22 C 0.11511(17) 0.43917(9) 0.08739(7) 0.0333(4) Uani 1 1 d .
C23 C 0.03198(19) 0.42987(10) 0.04477(7) 0.0397(4) Uani 1 1 d .
H23 H -0.0395 0.4607 0.0364 0.048 Uiso 1 1 calc R
C24 C 0.04882(19) 0.37763(10) 0.01392(7) 0.0401(5) Uani 1 1 d .
C25 C 0.1530(2) 0.33345(10) 0.02692(7) 0.0399(4) Uani 1 1 d .
H25 H 0.1656 0.2965 0.0069 0.048 Uiso 1 1 calc R
C26 C 0.23959(18) 0.34204(9) 0.06866(6) 0.0336(4) Uani 1 1 d .
H26 H 0.3114 0.3112 0.0764 0.040 Uiso 1 1 calc R
C27 C 0.0821(2) 0.49373(10) 0.12084(8) 0.0465(5) Uani 1 1 d .
H27A H -0.0037 0.5149 0.1083 0.070 Uiso 1 1 calc R
H27B H 0.1548 0.5270 0.1237 0.070 Uiso 1 1 calc R
H27C H 0.0737 0.4747 0.1523 0.070 Uiso 1 1 calc R
C28 C -0.0465(2) 0.36891(14) -0.03125(8) 0.0592(6) Uani 1 1 d .
H28A H -0.1249 0.3424 -0.0246 0.089 Uiso 1 1 calc R
H28B H 0.0008 0.3460 -0.0551 0.089 Uiso 1 1 calc R
H28C H -0.0774 0.4127 -0.0435 0.089 Uiso 1 1 calc R
C29 C 0.1897(2) 0.26218(12) 0.20865(9) 0.0527(6) Uani 1 1 d .
H29A H 0.1502 0.2700 0.1757 0.079 Uiso 1 1 calc R
H29B H 0.1197 0.2679 0.2300 0.079 Uiso 1 1 calc R
H29C H 0.2258 0.2168 0.2117 0.079 Uiso 1 1 calc R
C30 C 0.76022(18) 0.29420(9) 0.11978(6) 0.0341(4) Uani 1 1 d .
C31 C 0.7309(2) 0.30957(12) 0.06644(7) 0.0482(5) Uani 1 1 d .
H31A H 0.6673 0.2765 0.0512 0.072 Uiso 1 1 calc R
H31B H 0.8157 0.3079 0.0519 0.072 Uiso 1 1 calc R
H31C H 0.6910 0.3541 0.0621 0.072 Uiso 1 1 calc R
C32 C 0.8503(2) 0.34950(12) 0.14371(9) 0.0506(5) Uani 1 1 d .
H32A H 0.8031 0.3923 0.1392 0.076 Uiso 1 1 calc R
H32B H 0.9353 0.3515 0.1294 0.076 Uiso 1 1 calc R
H32C H 0.8701 0.3401 0.1778 0.076 Uiso 1 1 calc R
C33 C 0.8368(2) 0.22817(11) 0.12572(9) 0.0516(6) Uani 1 1 d .
H33A H 0.8646 0.2199 0.1596 0.077 Uiso 1 1 calc R
H33B H 0.9173 0.2303 0.1088 0.077 Uiso 1 1 calc R
H33C H 0.7776 0.1920 0.1125 0.077 Uiso 1 1 calc R
O1 O 0.34999(14) 0.47054(6) 0.23433(4) 0.0384(3) Uani 1 1 d .
O2 O 0.29606(11) 0.30844(6) 0.22105(4) 0.0296(3) Uani 1 1 d .
O3 O 0.5000 0.15113(9) 0.2500 0.0509(5) Uani 1 2 d S
O4 O 0.5000 0.65735(8) 0.2500 0.0371(4) Uani 1 2 d S

loop_
_atom_site_aniso_label
_atom_site_aniso_U_11
_atom_site_aniso_U_22
_atom_site_aniso_U_33
_atom_site_aniso_U_23
_atom_site_aniso_U_13
_atom_site_aniso_U_12
C1 0.0274(8) 0.0243(8) 0.0240(8) 0.0029(6) 0.0068(6) 0.0015(6)
C2 0.0284(8) 0.0231(8) 0.0211(7) 0.0010(6) 0.0054(6) 0.0027(6)
C3 0.0267(8) 0.0194(7) 0.0243(8) 0.0019(6) 0.0044(6) 0.0005(6)
C4 0.0217(7) 0.0249(8) 0.0204(7) 0.0020(6) 0.0040(6) 0.0029(6)
C5 0.0233(7) 0.0273(8) 0.0197(7) -0.0028(6) 0.0021(6) 0.0015(6)
C6 0.0180(7) 0.0245(8) 0.0260(8) 0.0003(6) 0.0020(6) 0.0020(6)
C7 0.0221(7) 0.0253(8) 0.0249(8) 0.0012(6) 0.0043(6) -0.0006(6)
C8 0.0255(8) 0.0227(7) 0.0258(8) -0.0045(6) 0.0042(6) -0.0041(6)
C9 0.0221(7) 0.0224(7) 0.0260(8) -0.0026(6) 0.0014(6) -0.0024(6)
C10 0.0278(8) 0.0283(8) 0.0269(8) 0.0022(6) 0.0049(6) -0.0001(6)
C11 0.0268(8) 0.0280(8) 0.0275(8) -0.0047(6) 0.0046(6) 0.0006(6)
C12 0.0325(9) 0.0247(8) 0.0301(8) -0.0035(6) 0.0042(7) 0.0036(6)
C13 0.0326(8) 0.0206(7) 0.0266(8) -0.0029(6) 0.0046(6) -0.0027(6)
C14 0.0341(12) 0.0222(11) 0.0331(12) 0.000 0.0080(10) 0.000
C15 0.0316(12) 0.0229(11) 0.0229(11) 0.000 0.0093(9) 0.000
C16 0.0445(12) 0.0989(19) 0.0415(12) -0.0108(12) 0.0227(10) -0.0220(12)
C17 0.0314(8) 0.0292(8) 0.0230(8) -0.0005(6) 0.0095(6) 0.0001(6)
C18 0.0444(10) 0.0402(10) 0.0311(9) -0.0017(8) 0.0165(8) -0.0123(8)
C19 0.0477(11) 0.0529(12) 0.0254(9) 0.0093(8) 0.0036(8) 0.0006(9)
C20 0.0444(11) 0.0396(10) 0.0444(11) -0.0020(8) 0.0246(9) 0.0023(8)
C21 0.0213(7) 0.0299(8) 0.0296(8) 0.0029(6) 0.0029(6) -0.0053(6)
C22 0.0255(8) 0.0348(9) 0.0386(10) 0.0043(7) 0.0002(7) -0.0042(7)
C23 0.0287(9) 0.0462(11) 0.0424(10) 0.0105(9) -0.0038(8) -0.0047(8)
C24 0.0341(10) 0.0539(12) 0.0311(9) 0.0067(8) -0.0012(7) -0.0172(8)
C25 0.0417(10) 0.0475(11) 0.0308(9) -0.0067(8) 0.0057(8) -0.0117(9)
C26 0.0300(9) 0.0373(10) 0.0336(9) -0.0019(7) 0.0042(7) -0.0024(7)
C27 0.0357(10) 0.0441(11) 0.0570(13) -0.0058(10) -0.0060(9) 0.0126(8)
C28 0.0578(14) 0.0794(17) 0.0361(11) 0.0077(11) -0.0125(10) -0.0222(12)
C29 0.0322(10) 0.0574(13) 0.0702(15) -0.0090(11) 0.0129(10) -0.0160(9)
C30 0.0294(9) 0.0389(10) 0.0354(9) 0.0031(7) 0.0100(7) 0.0064(7)
C31 0.0453(11) 0.0659(14) 0.0364(10) 0.0061(9) 0.0173(9) 0.0109(10)
C32 0.0324(10) 0.0594(14) 0.0612(14) -0.0001(11) 0.0100(9) -0.0076(9)
C33 0.0435(12) 0.0539(13) 0.0614(14) 0.0067(10) 0.0223(10) 0.0214(10)
O1 0.0547(8) 0.0353(7) 0.0281(6) 0.0003(5) 0.0164(6) -0.0138(6)
O2 0.0272(6) 0.0303(6) 0.0325(6) -0.0005(5) 0.0092(5) -0.0042(5)
O3 0.0872(16) 0.0213(9) 0.0466(12) 0.000 0.0174(11) 0.000
O4 0.0652(12) 0.0199(8) 0.0289(9) 0.000 0.0163(8) 0.000

loop_
_atom_type_symbol
_atom_type_description
_atom_type_scat_dispersion_real
_atom_type_scat_dispersion_imag
_atom_type_scat_source
C C 0.0033 0.0016 'International Tables Vol C Tables 4.2.6.8 and 6.1.1.4'
H H 0.0000 0.0000 'International Tables Vol C Tables 4.2.6.8 and 6.1.1.4'
O O 0.0106 0.0060 'International Tables Vol C Tables 4.2.6.8 and 6.1.1.4'

loop_
_geom_angle_atom_site_label_1
_geom_angle_atom_site_label_2
_geom_angle_atom_site_label_3
_geom_angle
_geom_angle_site_symmetry_1
_geom_angle_site_symmetry_3
O1 C1 C2 121.31(14) . .
O1 C1 C6 118.54(14) . .
C2 C1 C6 120.10(14) . .
C1 C2 C3 119.36(14) . .
C1 C2 C15 123.85(13) . .
C3 C2 C15 116.78(14) . .
C4 C3 C2 122.09(14) . .
C4 C3 H3 119.0 . .
C2 C3 H3 119.0 . .
C3 C4 C5 116.85(13) . .
C3 C4 C17 123.03(14) . .
C5 C4 C17 120.07(13) . .
C6 C5 C4 122.84(14) . .
C6 C5 H5 118.6 . .
C4 C5 H5 118.6 . .
C5 C6 C1 118.70(14) . .
C5 C6 C7 121.98(13) . .
C1 C6 C7 119.19(13) . .
C9 C7 C6 108.49(12) . .
C9 C7 C21 114.06(13) . .
C6 C7 C21 113.89(13) . .
C9 C7 H7 106.6 . .
C6 C7 H7 106.6 . .
C21 C7 H7 106.6 . .
O2 C8 C9 119.67(14) . .
O2 C8 C13 119.79(14) . .
C9 C8 C13 120.52(14) . .
C8 C9 C10 117.55(14) . .
C8 C9 C7 120.18(14) . .
C10 C9 C7 122.18(14) . .
C9 C10 C11 123.57(15) . .
C9 C10 H10 118.2 . .
C11 C10 H10 118.2 . .
C12 C11 C10 117.12(15) . .
C12 C11 C30 122.19(15) . .
C10 C11 C30 120.31(15) . .
C13 C12 C11 121.05(15) . .
C13 C12 H12 119.5 . .
C11 C12 H12 119.5 . .
C12 C13 C8 120.01(15) . .
C12 C13 C14 118.73(14) . .
C8 C13 C14 120.63(13) . .
O3 C14 C13 123.18(9) . 2_655
O3 C14 C13 123.18(9) . .
C13 C14 C13 113.63(19) 2_655 .
O4 C15 C2 119.44(9) . .
O4 C15 C2 119.44(9) . 2_655
C2 C15 C2 121.12(18) . 2_655
O1 C16 H16A 109.5 . .
O1 C16 H16B 109.5 . .
H16A C16 H16B 109.5 . .
O1 C16 H16C 109.5 . .
H16A C16 H16C 109.5 . .
H16B C16 H16C 109.5 . .
C18 C17 C19 108.82(15) . .
C18 C17 C4 112.40(13) . .
C19 C17 C4 109.89(14) . .
C18 C17 C20 107.89(15) . .
C19 C17 C20 108.99(15) . .
C4 C17 C20 108.77(13) . .
C17 C18 H18A 109.5 . .
C17 C18 H18B 109.5 . .
H18A C18 H18B 109.5 . .
C17 C18 H18C 109.5 . .
H18A C18 H18C 109.5 . .
H18B C18 H18C 109.5 . .
C17 C19 H19A 109.5 . .
C17 C19 H19B 109.5 . .
H19A C19 H19B 109.5 . .
C17 C19 H19C 109.5 . .
H19A C19 H19C 109.5 . .
H19B C19 H19C 109.5 . .
C17 C20 H20A 109.5 . .
C17 C20 H20B 109.5 . .
H20A C20 H20B 109.5 . .
C17 C20 H20C 109.5 . .
H20A C20 H20C 109.5 . .
H20B C20 H20C 109.5 . .
C26 C21 C22 118.18(15) . .
C26 C21 C7 122.41(15) . .
C22 C21 C7 119.26(15) . .
C23 C22 C21 118.79(17) . .
C23 C22 C27 119.35(17) . .
C21 C22 C27 121.76(16) . .
C24 C23 C22 122.91(18) . .
C24 C23 H23 118.5 . .
C22 C23 H23 118.5 . .
C25 C24 C23 117.46(17) . .
C25 C24 C28 121.8(2) . .
C23 C24 C28 120.7(2) . .
C24 C25 C26 121.14(18) . .
C24 C25 H25 119.4 . .
C26 C25 H25 119.4 . .
C25 C26 C21 121.48(17) . .
C25 C26 H26 119.3 . .
C21 C26 H26 119.3 . .
C22 C27 H27A 109.5 . .
C22 C27 H27B 109.5 . .
H27A C27 H27B 109.5 . .
C22 C27 H27C 109.5 . .
H27A C27 H27C 109.5 . .
H27B C27 H27C 109.5 . .
C24 C28 H28A 109.5 . .
C24 C28 H28B 109.5 . .
H28A C28 H28B 109.5 . .
C24 C28 H28C 109.5 . .
H28A C28 H28C 109.5 . .
H28B C28 H28C 109.5 . .
O2 C29 H29A 109.5 . .
O2 C29 H29B 109.5 . .
H29A C29 H29B 109.5 . .
O2 C29 H29C 109.5 . .
H29A C29 H29C 109.5 . .
H29B C29 H29C 109.5 . .
C33 C30 C32 108.86(17) . .
C33 C30 C11 111.61(15) . .
C32 C30 C11 107.65(15) . .
C33 C30 C31 108.47(16) . .
C32 C30 C31 108.76(17) . .
C11 C30 C31 111.43(15) . .
C30 C31 H31A 109.5 . .
C30 C31 H31B 109.5 . .
H31A C31 H31B 109.5 . .
C30 C31 H31C 109.5 . .
H31A C31 H31C 109.5 . .
H31B C31 H31C 109.5 . .
C30 C32 H32A 109.5 . .
C30 C32 H32B 109.5 . .
H32A C32 H32B 109.5 . .
C30 C32 H32C 109.5 . .
H32A C32 H32C 109.5 . .
H32B C32 H32C 109.5 . .
C30 C33 H33A 109.5 . .
C30 C33 H33B 109.5 . .
H33A C33 H33B 109.5 . .
C30 C33 H33C 109.5 . .
H33A C33 H33C 109.5 . .
H33B C33 H33C 109.5 . .
C1 O1 C16 116.54(16) . .
C8 O2 C29 114.19(14) . .

loop_
_geom_bond_atom_site_label_1
_geom_bond_atom_site_label_2
_geom_bond_distance
_geom_bond_site_symmetry_2
C1 O1 1.3765(19) .
C1 C2 1.393(2) .
C1 C6 1.398(2) .
C2 C3 1.401(2) .
C2 C15 1.5024(18) .
C3 C4 1.387(2) .
C3 H3 0.9500 .
C4 C5 1.398(2) .
C4 C17 1.538(2) .
C5 C6 1.391(2) .
C5 H5 0.9500 .
C6 C7 1.528(2) .
C7 C9 1.524(2) .
C7 C21 1.532(2) .
C7 H7 1.0000 .
C8 O2 1.3812(19) .
C8 C9 1.394(2) .
C8 C13 1.397(2) .
C9 C10 1.394(2) .
C10 C11 1.395(2) .
C10 H10 0.9500 .
C11 C12 1.393(2) .
C11 C30 1.532(2) .
C12 C13 1.392(2) .
C12 H12 0.9500 .
C13 C14 1.503(2) .
C14 O3 1.213(3) .
C14 C13 1.503(2) 2_655
C15 O4 1.216(3) .
C15 C2 1.5024(18) 2_655
C16 O1 1.432(3) .
C16 H16A 0.9800 .
C16 H16B 0.9800 .
C16 H16C 0.9800 .
C17 C18 1.527(2) .
C17 C19 1.533(3) .
C17 C20 1.540(2) .
C18 H18A 0.9800 .
C18 H18B 0.9800 .
C18 H18C 0.9800 .
C19 H19A 0.9800 .
C19 H19B 0.9800 .
C19 H19C 0.9800 .
C20 H20A 0.9800 .
C20 H20B 0.9800 .
C20 H20C 0.9800 .
C21 C26 1.388(2) .
C21 C22 1.411(2) .
C22 C23 1.390(3) .
C22 C27 1.508(3) .
C23 C24 1.387(3) .
C23 H23 0.9500 .
C24 C25 1.379(3) .
C24 C28 1.507(3) .
C25 C26 1.386(3) .
C25 H25 0.9500 .
C26 H26 0.9500 .
C27 H27A 0.9800 .
C27 H27B 0.9800 .
C27 H27C 0.9800 .
C28 H28A 0.9800 .
C28 H28B 0.9800 .
C28 H28C 0.9800 .
C29 O2 1.419(2) .
C29 H29A 0.9800 .
C29 H29B 0.9800 .
C29 H29C 0.9800 .
C30 C33 1.527(3) .
C30 C32 1.532(3) .
C30 C31 1.533(3) .
C31 H31A 0.9800 .
C31 H31B 0.9800 .
C31 H31C 0.9800 .
C32 H32A 0.9800 .
C32 H32B 0.9800 .
C32 H32C 0.9800 .
C33 H33A 0.9800 .
C33 H33B 0.9800 .
C33 H33C 0.9800 .
